data_2209535
loop_
_publ_author_name
'FangFang Jian'
'Ying Li'

_publ_section_title
;
 1-(Furan-2-ylmethylene)-4-phenylthiosemicarbazide
;
_journal_coeditor_code HK2037
_journal_issue 7
_journal_name_full 'Acta Crystallographica Section E'
_journal_page_first o2934
_journal_page_last o2935
_journal_paper_doi 10.1107/S1600536806022604
_journal_volume 62
_journal_year 2006
_chemical_formula_iupac 'C12 H11 N3 O S'
_chemical_formula_moiety 'C12 H11 N3 O S'
_chemical_formula_sum 'C12 H11 N3 O S'
_chemical_formula_weight 245.31
_chemical_name_systematic
;
1-(2-Furylmethylene)-4-phenylthiosemicarbazide
;
_space_group_IT_number 2
_symmetry_cell_setting triclinic
_symmetry_space_group_name_Hall '-P 1'
_symmetry_space_group_name_H-M 'P -1'
_atom_sites_solution_hydrogens geom
_atom_sites_solution_primary direct
_atom_sites_solution_secondary difmap
_audit_creation_method SHELXL-97
_cell_angle_alpha 71.45(3)
_cell_angle_beta 83.18(3)
_cell_angle_gamma 88.95(3)
_cell_formula_units_Z 2
_cell_length_a 5.8810(12)
_cell_length_b 9.878(2)
_cell_length_c 11.186(2)
_cell_measurement_reflns_used 25
_cell_measurement_temperature 296(2)
_cell_measurement_theta_max 14
_cell_measurement_theta_min 4
_cell_volume 611.6(2)
_computing_cell_refinement 'CAD-4 Software'
_computing_data_collection 'CAD-4 Software (Enraf--Nonius, 1989)'
_computing_data_reduction 'NRCVAX (Gabe <i>et al.</i>,  1989)'
_computing_molecular_graphics 'SHELXTL/PC (Sheldrick, 1990)'
_computing_publication_material 'WinGX (Farrugia, 1999)'
_computing_structure_refinement 'SHELXL97 (Sheldrick, 1997)'
_computing_structure_solution 'SHELXS97 (Sheldrick, 1997)'
_diffrn_ambient_temperature 296(2)
_diffrn_measured_fraction_theta_full 0.984
_diffrn_measured_fraction_theta_max 0.984
_diffrn_measurement_device_type 'Enraf--Nonius CAD-4'
_diffrn_measurement_method \w
_diffrn_radiation_monochromator graphite
_diffrn_radiation_source 'fine-focus sealed tube'
_diffrn_radiation_type MoK\a
_diffrn_radiation_wavelength 0.71073
_diffrn_reflns_av_R_equivalents 0.0102
_diffrn_reflns_av_sigmaI/netI 0.0262
_diffrn_reflns_limit_h_max 7
_diffrn_reflns_limit_h_min 0
_diffrn_reflns_limit_k_max 12
_diffrn_reflns_limit_k_min -11
_diffrn_reflns_limit_l_max 14
_diffrn_reflns_limit_l_min -13
_diffrn_reflns_number 2889
_diffrn_reflns_theta_full 26.97
_diffrn_reflns_theta_max 26.97
_diffrn_reflns_theta_min 1.93
_diffrn_standards_decay_% 0
_diffrn_standards_interval_count 100
_diffrn_standards_number 3
_exptl_absorpt_coefficient_mu 0.251
_exptl_absorpt_correction_type none
_exptl_crystal_colour brown
_exptl_crystal_density_diffrn 1.332
_exptl_crystal_density_method 'not measured'
_exptl_crystal_description block
_exptl_crystal_F_000 256
_exptl_crystal_size_max 0.35
_exptl_crystal_size_mid 0.25
_exptl_crystal_size_min 0.25
_refine_diff_density_max 0.398
_refine_diff_density_min -0.523
_refine_ls_extinction_method none
_refine_ls_goodness_of_fit_ref 1.061
_refine_ls_hydrogen_treatment constr
_refine_ls_matrix_type full
_refine_ls_number_parameters 154
_refine_ls_number_reflns 2675
_refine_ls_number_restraints 0
_refine_ls_restrained_S_all 1.061
_refine_ls_R_factor_all 0.0821
_refine_ls_R_factor_gt 0.0563
_refine_ls_shift/su_max 0.000
_refine_ls_shift/su_mean 0.000
_refine_ls_structure_factor_coef Fsqd
_refine_ls_weighting_details 'calc w=1/[\s^2^(Fo^2^)+(0.1127P)^2^+0.1125P] where P=(Fo^2^+2Fc^2^)/3'
_refine_ls_weighting_scheme calc
_refine_ls_wR_factor_gt 0.1606
_refine_ls_wR_factor_ref 0.1798
_reflns_number_gt 1882
_reflns_number_total 2675
_reflns_threshold_expression I>2\s(I)
_cod_data_source_file hk2037.cif
_cod_data_source_block I
_cod_database_code 2209535
_cod_database_fobs_code 2209535

loop_
_symmetry_equiv_pos_as_xyz
'x, y, z'
'-x, -y, -z'

loop_
_atom_site_type_symbol
_atom_site_label
_atom_site_fract_x
_atom_site_fract_y
_atom_site_fract_z
_atom_site_U_iso_or_equiv
_atom_site_adp_type
_atom_site_calc_flag
_atom_site_refinement_flags
_atom_site_occupancy
S S1 -0.00860(11) 0.88112(8) 0.36216(6) 0.0568(3) Uani d . 1
O O1 0.9002(4) 1.3198(3) 0.2645(2) 0.0859(7) Uani d . 1
N N1 0.4182(3) 0.9470(2) 0.2383(2) 0.0517(5) Uani d . 1
H H1A 0.5460 0.9911 0.2321 0.062 Uiso calc R 1
N N2 0.2959(4) 1.0658(2) 0.3766(2) 0.0507(5) Uani d . 1
H H2A 0.2008 1.0786 0.4365 0.061 Uiso calc R 1
N N3 0.4977(3) 1.1451(2) 0.33697(19) 0.0473(5) Uani d . 1
C C1 0.5891(5) 0.7683(3) 0.1526(3) 0.0586(7) Uani d . 1
H H1B 0.7064 0.7605 0.2032 0.070 Uiso calc R 1
C C2 0.5921(5) 0.6884(3) 0.0697(3) 0.0658(8) Uani d . 1
H H2B 0.7117 0.6267 0.0652 0.079 Uiso calc R 1
C C3 0.4183(5) 0.7005(3) -0.0058(3) 0.0600(7) Uani d . 1
H H3B 0.4215 0.6472 -0.0611 0.072 Uiso calc R 1
C C4 0.2400(5) 0.7916(3) 0.0008(3) 0.0613(7) Uani d . 1
H H4A 0.1226 0.7990 -0.0497 0.074 Uiso calc R 1
C C5 0.2351(4) 0.8722(3) 0.0826(2) 0.0523(6) Uani d . 1
H H5A 0.1158 0.9344 0.0864 0.063 Uiso calc R 1
C C6 0.4102(4) 0.8591(2) 0.1588(2) 0.0450(5) Uani d . 1
C C7 0.2480(4) 0.9684(2) 0.3215(2) 0.0432(5) Uani d . 1
C C8 0.5265(4) 1.2403(3) 0.3894(2) 0.0506(6) Uani d . 1
H H8A 0.4165 1.2503 0.4528 0.061 Uiso calc R 1
C C9 0.7263(5) 1.3318(3) 0.3514(2) 0.0514(6) Uani d . 1
C C10 0.7627(5) 1.4413(3) 0.3950(3) 0.0606(7) Uani d . 1
H H10A 0.6682 1.4706 0.4545 0.073 Uiso calc R 1
C C11 0.9788(8) 1.5019(4) 0.3294(5) 0.1004(15) Uani d . 1
H H11A 1.0510 1.5807 0.3379 0.120 Uiso calc R 1
C C12 1.0581(6) 1.4289(5) 0.2557(5) 0.0998(14) Uani d . 1
H H12A 1.1983 1.4462 0.2048 0.120 Uiso calc R 1

loop_
_atom_site_aniso_label
_atom_site_aniso_U_11
_atom_site_aniso_U_22
_atom_site_aniso_U_33
_atom_site_aniso_U_12
_atom_site_aniso_U_13
_atom_site_aniso_U_23
S1 0.0451(4) 0.0715(5) 0.0627(4) -0.0175(3) 0.0085(3) -0.0383(3)
O1 0.0804(16) 0.0857(16) 0.0912(17) -0.0079(13) 0.0043(13) -0.0321(13)
N1 0.0392(10) 0.0621(13) 0.0632(13) -0.0114(9) 0.0033(9) -0.0356(11)
N2 0.0465(11) 0.0562(12) 0.0558(12) -0.0114(9) 0.0040(9) -0.0297(10)
N3 0.0449(11) 0.0497(11) 0.0517(11) -0.0064(9) -0.0046(9) -0.0224(9)
C1 0.0458(13) 0.0696(17) 0.0714(17) 0.0026(12) -0.0100(12) -0.0367(14)
C2 0.0588(17) 0.0698(18) 0.080(2) 0.0069(14) -0.0050(14) -0.0408(16)
C3 0.0659(17) 0.0668(17) 0.0567(15) -0.0117(13) 0.0023(12) -0.0358(13)
C4 0.0588(16) 0.0810(19) 0.0509(15) -0.0058(14) -0.0093(12) -0.0291(14)
C5 0.0469(13) 0.0639(16) 0.0506(13) 0.0039(11) -0.0055(10) -0.0250(12)
C6 0.0409(12) 0.0486(13) 0.0485(12) -0.0100(9) 0.0030(9) -0.0218(10)
C7 0.0432(12) 0.0442(12) 0.0447(12) -0.0016(9) -0.0037(9) -0.0181(10)
C8 0.0529(14) 0.0518(14) 0.0527(14) -0.0025(11) -0.0055(11) -0.0243(11)
C9 0.0546(14) 0.0513(14) 0.0539(14) -0.0039(11) -0.0121(11) -0.0221(11)
C10 0.0736(18) 0.0454(14) 0.0765(18) 0.0006(12) -0.0211(14) -0.0340(13)
C11 0.100(3) 0.0519(18) 0.150(4) -0.0202(18) -0.068(3) -0.014(2)
C12 0.058(2) 0.081(2) 0.130(4) -0.0138(18) -0.002(2) 0.007(2)

loop_
_atom_type_symbol
_atom_type_description
_atom_type_scat_dispersion_real
_atom_type_scat_dispersion_imag
_atom_type_scat_source
C C 0.0033 0.0016 'International Tables Vol C Tables 4.2.6.8 and 6.1.1.4'
H H 0.0000 0.0000 'International Tables Vol C Tables 4.2.6.8 and 6.1.1.4'
N N 0.0061 0.0033 'International Tables Vol C Tables 4.2.6.8 and 6.1.1.4'
O O 0.0106 0.0060 'International Tables Vol C Tables 4.2.6.8 and 6.1.1.4'
S S 0.1246 0.1234 'International Tables Vol C Tables 4.2.6.8 and 6.1.1.4'

loop_
_geom_angle_atom_site_label_1
_geom_angle_atom_site_label_2
_geom_angle_atom_site_label_3
_geom_angle
_geom_angle_publ_flag
C9 O1 C12 104.8(3) ?
C7 N1 C6 127.21(19) yes
C7 N1 H1A 116.4 ?
C6 N1 H1A 116.4 ?
C7 N2 N3 120.0(2) yes
C7 N2 H2A 120.0 yes
N3 N2 H2A 120.0 ?
C8 N3 N2 116.5(2) ?
C6 C1 C2 119.3(3) ?
C6 C1 H1B 120.4 ?
C2 C1 H1B 120.4 ?
C3 C2 C1 120.4(3) ?
C3 C2 H2B 119.8 ?
C1 C2 H2B 119.8 ?
C4 C3 C2 120.0(2) ?
C4 C3 H3B 120.0 ?
C2 C3 H3B 120.0 ?
C3 C4 C5 120.2(2) ?
C3 C4 H4A 119.9 ?
C5 C4 H4A 119.9 ?
C4 C5 C6 119.4(2) ?
C4 C5 H5A 120.3 ?
C6 C5 H5A 120.3 ?
C1 C6 C5 120.7(2) ?
C1 C6 N1 118.3(2) yes
C5 C6 N1 120.9(2) yes
N1 C7 N2 114.9(2) yes
N1 C7 S1 125.35(17) yes
N2 C7 S1 119.72(18) yes
N3 C8 C9 120.8(2) yes
N3 C8 H8A 119.6 ?
C9 C8 H8A 119.6 ?
C10 C9 O1 111.9(3) ?
C10 C9 C8 124.7(3) ?
O1 C9 C8 123.5(2) ?
C9 C10 C11 104.6(3) ?
C9 C10 H10A 127.7 ?
C11 C10 H10A 127.7 ?
C12 C11 C10 108.9(3) ?
C12 C11 H11A 125.6 ?
C10 C11 H11A 125.6 ?
C11 C12 O1 109.9(3) ?
C11 C12 H12A 125.1 ?
O1 C12 H12A 125.1 ?

loop_
_geom_bond_atom_site_label_1
_geom_bond_atom_site_label_2
_geom_bond_distance
_geom_bond_publ_flag
S1 C7 1.692(2) yes
O1 C9 1.356(4) ?
O1 C12 1.407(5) ?
N1 C7 1.345(3) yes
N1 C6 1.432(3) yes
N1 H1A 0.8600 ?
N2 C7 1.347(3) yes
N2 N3 1.381(3) yes
N2 H2A 0.8600 ?
N3 C8 1.280(3) yes
C1 C6 1.379(4) ?
C1 C2 1.395(4) ?
C1 H1B 0.9300 ?
C2 C3 1.381(4) ?
C2 H2B 0.9300 ?
C3 C4 1.380(4) ?
C3 H3B 0.9300 ?
C4 C5 1.388(4) ?
C4 H4A 0.9300 ?
C5 C6 1.392(4) ?
C5 H5A 0.9300 ?
C8 C9 1.433(4) ?
C8 H8A 0.9300 ?
C9 C10 1.349(3) ?
C10 C11 1.428(6) ?
C10 H10A 0.9300 ?
C11 C12 1.301(6) ?
C11 H11A 0.9300 ?
C12 H12A 0.9300 ?

loop_
_geom_hbond_atom_site_label_D
_geom_hbond_atom_site_label_H
_geom_hbond_atom_site_label_A
_geom_hbond_site_symmetry_A
_geom_hbond_distance_DH
_geom_hbond_distance_HA
_geom_hbond_distance_DA
_geom_hbond_angle_DHA
_geom_hbond_publ_flag
N1 H1A N3 ? 0.86 2.19 2.607(3) 109 yes
N2 H2A S1 2_576 0.86 2.54 3.382(2) 166 yes

loop_
_cod_related_entry_id
_cod_related_entry_database
_cod_related_entry_code
1 ChemSpider 4654382
